data_4515211
loop_
_publ_author_name
'Cheisson, Thibault'
'Cole, Bren E.'
'Manor, Brian C.'
'Carroll, Patrick J.'
'Schelter, Eric J.'

_publ_section_title
;
 Phosphoryl-Ligand Adducts of Rare Earth-TriNOx Complexes: Systematic
 Studies and Implications for Separations Chemistry
;
_journal_issue 5
_journal_name_full 'ACS Sustainable Chemistry &amp; Engineering'
_journal_page_first 4993
_journal_paper_doi 10.1021/acssuschemeng.8b05638
_journal_volume 7
_journal_year 2019
_chemical_formula_moiety 'C39 H60 N4 Nd O4 P'
_chemical_formula_sum 'C39 H60 N4 Nd O4 P'
_chemical_formula_weight 824.12
_space_group_crystal_system monoclinic
_space_group_IT_number 15
_space_group_name_Hall '-C 2yc'
_space_group_name_H-M_alt 'C 1 2/c 1'
_symmetry_space_group_name_Hall '-C 2yc'
_symmetry_space_group_name_H-M 'C 1 2/c 1'
_atom_sites_solution_hydrogens geom
_atom_sites_solution_primary dual
_audit_creation_date 2017-01-20
_audit_creation_method
;
Olex2 1.2
(compiled 2016.09.09 svn.r3337 for OlexSys, GUI svn.r5227)
;
_cell_angle_alpha 90
_cell_angle_beta 92.1880(10)
_cell_angle_gamma 90
_cell_formula_units_Z 8
_cell_length_a 16.4859(5)
_cell_length_b 17.8257(5)
_cell_length_c 27.8903(8)
_cell_measurement_reflns_used 9776
_cell_measurement_temperature 100
_cell_measurement_theta_max 27.54
_cell_measurement_theta_min 2.47
_cell_volume 8190.2(4)
_computing_data_collection 'Bruker APEX2 v2014.11-0'
_computing_data_reduction 'Bruker SAINT v8.34A'
_computing_molecular_graphics 'Olex2 (Dolomanov et al., 2009)'
_computing_publication_material 'Olex2 (Dolomanov et al., 2009)'
_computing_structure_refinement 'XL (Sheldrick, 2008)'
_computing_structure_solution 'XT (Sheldrick, 2015)'
_diffrn_ambient_temperature 100
_diffrn_measured_fraction_theta_full 1.000
_diffrn_measured_fraction_theta_max 0.998
_diffrn_measurement_device 'CCD area detector'
_diffrn_measurement_device_type 'Bruker APEXII'
_diffrn_measurement_method '\w and \f scans'
_diffrn_radiation_monochromator graphite
_diffrn_radiation_type MoK\a
_diffrn_radiation_wavelength 0.71073
_diffrn_reflns_av_R_equivalents 0.0240
_diffrn_reflns_av_unetI/netI 0.0113
_diffrn_reflns_Laue_measured_fraction_full 1.000
_diffrn_reflns_Laue_measured_fraction_max 0.998
_diffrn_reflns_limit_h_max 21
_diffrn_reflns_limit_h_min -21
_diffrn_reflns_limit_k_max 23
_diffrn_reflns_limit_k_min -23
_diffrn_reflns_limit_l_max 36
_diffrn_reflns_limit_l_min -36
_diffrn_reflns_number 123560
_diffrn_reflns_point_group_measured_fraction_full 1.000
_diffrn_reflns_point_group_measured_fraction_max 0.998
_diffrn_reflns_theta_full 25.242
_diffrn_reflns_theta_max 27.555
_diffrn_reflns_theta_min 1.461
_diffrn_source 'sealed tube'
_exptl_absorpt_coefficient_mu 1.348
_exptl_absorpt_correction_T_max 0.7456
_exptl_absorpt_correction_T_min 0.7122
_exptl_absorpt_correction_type multi-scan
_exptl_absorpt_process_details 'SADABS v2014/4'
_exptl_crystal_colour 'light blue'
_exptl_crystal_density_diffrn 1.337
_exptl_crystal_description prism
_exptl_crystal_F_000 3432
_exptl_crystal_size_max 0.18
_exptl_crystal_size_mid 0.18
_exptl_crystal_size_min 0.13
_platon_squeeze_details
;
TITL mo_40046a_0m_a.res in C2/c
CELL   16.4859   17.8257   27.8903     90.00     92.19     90.00
SPGR C2/c
# Solvent Accessible Volume =       413
# Electrons Found in S.A.V. =       167
# Note: Atoms in Void as Cxxx and Qxxx all others
C101 0.967 0.279 0.205 !      17.38 eA-3
C102 0.988 0.347 0.256 !       4.50 eA-3
Q103 0.893 0.326 0.454 !       2.40 eA-3
C104 0.030 0.219 0.236 !       1.98 eA-3
C105 0.973 0.310 0.297 !       1.18 eA-3
Q106 0.096 0.216 0.062 !       1.04 eA-3
Q107 0.823 0.299 0.485 !       0.92 eA-3
Q108 0.966 0.392 0.485 !       0.83 eA-3
Q109 0.780 0.462 0.397 !       0.83 eA-3
Q110 0.705 0.346 0.375 !       0.82 eA-3
Q111 0.982 0.452 0.021 !       0.80 eA-3
Q112 0.670 0.379 0.330 !       0.80 eA-3
Q113 0.886 0.453 0.329 !       0.77 eA-3
Q114 0.801 0.502 0.451 !       0.75 eA-3
Q115 0.279 0.985 0.363 !       0.75 eA-3
Q116 0.779 0.485 0.363 !       0.75 eA-3
Q117 0.642 0.209 0.456 !       0.74 eA-3
Q118 0.238 0.278 0.432 !       0.74 eA-3
Q119 0.194 0.045 0.220 !       0.72 eA-3
Q120 0.641 0.034 0.181 !       0.70 eA-3
C121 0.904 0.283 0.189 !       0.67 eA-3
Q122 0.225 0.029 0.446 !       0.66 eA-3
Q123 0.107 0.020 0.297 !       0.66 eA-3
Q124 0.680 0.330 0.304 !       0.65 eA-3
Q125 0.540 0.406 0.118 !       0.65 eA-3
Q126 0.588 0.386 0.344 !       0.64 eA-3
Q127 0.718 0.420 0.424 !       0.63 eA-3
Q128 0.855 0.344 0.412 !       0.63 eA-3
C129 0.926 0.233 0.198 !       0.59 eA-3
C130 0.074 0.235 0.308 !       0.59 eA-3
Q131 0.075 0.187 0.105 !       0.58 eA-3
Q132 0.294 0.152 0.467 !       0.58 eA-3
Q133 0.555 0.468 0.326 !       0.58 eA-3
Q134 0.253 0.076 0.268 !       0.57 eA-3
Q135 0.669 0.157 0.095 !       0.57 eA-3
Q136 0.676 0.048 0.225 !       0.55 eA-3
Q137 0.535 0.359 0.126 !       0.55 eA-3
Q138 0.460 0.066 0.386 !       0.54 eA-3
Q139 0.857 0.496 0.234 !       0.54 eA-3
Q140 0.707 0.312 0.274 !       0.54 eA-3
Q141 0.236 0.190 0.374 !       0.53 eA-3
Q142 0.513 0.488 0.151 !       0.53 eA-3
Q143 0.529 0.107 0.147 !       0.53 eA-3
Q144 0.285 0.488 0.460 !       0.53 eA-3
Q145 0.355 0.357 0.255 !       0.53 eA-3
Q146 1.003 0.360 0.471 !       0.52 eA-3
Q147 0.535 0.341 0.367 !       0.51 eA-3
Q148 0.329 0.454 0.060 !       0.51 eA-3
Q149 0.185 0.137 0.408 !       0.51 eA-3
;
_refine_diff_density_max 1.834
_refine_diff_density_min -1.265
_refine_diff_density_rms 0.080
_refine_ls_extinction_method none
_refine_ls_goodness_of_fit_ref 1.033
_refine_ls_hydrogen_treatment constr
_refine_ls_matrix_type full
_refine_ls_number_parameters 512
_refine_ls_number_reflns 9445
_refine_ls_number_restraints 144
_refine_ls_restrained_S_all 1.046
_refine_ls_R_factor_all 0.0321
_refine_ls_R_factor_gt 0.0298
_refine_ls_shift/su_max 0.003
_refine_ls_shift/su_mean 0.000
_refine_ls_structure_factor_coef Fsqd
_refine_ls_weighting_details 'w=1/[\s^2^(Fo^2^)+(0.0265P)^2^+38.9399P] where P=(Fo^2^+2Fc^2^)/3'
_refine_ls_weighting_scheme calc
_refine_ls_wR_factor_gt 0.0692
_refine_ls_wR_factor_ref 0.0706
_reflns_number_gt 8846
_reflns_number_total 9445
_reflns_threshold_expression 'I > 2\s(I)'
_cod_data_source_file sc8b05638_si_002.cif
_cod_data_source_block 40046
_cod_database_code 4515211
_platon_squeeze_void_probe_radius 1.20

loop_
_space_group_symop_operation_xyz
'x, y, z'
'-x, y, -z+1/2'
'x+1/2, y+1/2, z'
'-x+1/2, y+1/2, -z+1/2'
'-x, -y, -z'
'x, -y, z-1/2'
'-x+1/2, -y+1/2, -z'
'x+1/2, -y+1/2, z-1/2'

loop_
_atom_site_label
_atom_site_type_symbol
_atom_site_fract_x
_atom_site_fract_y
_atom_site_fract_z
_atom_site_U_iso_or_equiv
_atom_site_adp_type
_atom_site_occupancy
_atom_site_site_symmetry_order
_atom_site_calc_flag
_atom_site_refinement_flags_posn
_atom_site_refinement_flags_adp
_atom_site_refinement_flags_occupancy
_atom_site_disorder_assembly
_atom_site_disorder_group
Nd1 Nd 0.21510(2) 0.54689(2) 0.62238(2) 0.01537(4) Uani 1 1 d . . . . .
P1 P 0.06366(7) 0.68078(5) 0.55589(3) 0.0500(2) Uani 1 1 d D . . . .
O1 O 0.11473(11) 0.47151(10) 0.59128(6) 0.0238(4) Uani 1 1 d . . . . .
O2 O 0.18198(11) 0.61500(12) 0.68784(8) 0.0355(5) Uani 1 1 d . . . . .
O3 O 0.29123(11) 0.59535(10) 0.56361(6) 0.0246(4) Uani 1 1 d . . . . .
O4 O 0.12269(13) 0.63879(11) 0.58740(9) 0.0418(5) Uani 1 1 d . . . . .
N1 N 0.13639(12) 0.42315(12) 0.63112(7) 0.0209(4) Uani 1 1 d . . . . .
N2 N 0.26359(13) 0.59850(13) 0.70514(8) 0.0272(5) Uani 1 1 d . . . . .
N3 N 0.33349(12) 0.52457(11) 0.56614(7) 0.0196(4) Uani 1 1 d . . . . .
N4 N 0.32732(11) 0.43686(11) 0.66868(7) 0.0157(4) Uani 1 1 d . . . . .
C1 C 0.28344(15) 0.36643(14) 0.67992(9) 0.0220(5) Uani 1 1 d . . . . .
H1a H 0.2417 0.3778 0.7024 0.029 Uiso 1 1 calc R . . . .
H1b H 0.3213 0.3317 0.6955 0.029 Uiso 1 1 calc R . . . .
C2 C 0.24438(16) 0.32853(14) 0.63618(9) 0.0237(5) Uani 1 1 d . . . . .
C3 C 0.27955(18) 0.26335(15) 0.61753(11) 0.0311(6) Uani 1 1 d . . . . .
H3 H 0.3249 0.2424 0.6333 0.041 Uiso 1 1 calc R . . . .
C4 C 0.24792(19) 0.22983(15) 0.57622(11) 0.0340(6) Uani 1 1 d . . . . .
H4 H 0.2709 0.1858 0.5651 0.045 Uiso 1 1 calc R . . . .
C5 C 0.18252(19) 0.26135(16) 0.55133(11) 0.0342(6) Uani 1 1 d . . . . .
H5 H 0.1633 0.2404 0.5225 0.045 Uiso 1 1 calc R . . . .
C6 C 0.14592(17) 0.32432(15) 0.56959(10) 0.0285(6) Uani 1 1 d . . . . .
H6 H 0.1013 0.3452 0.5531 0.038 Uiso 1 1 calc R . . . .
C7 C 0.17483(16) 0.35698(14) 0.61228(9) 0.0225(5) Uani 1 1 d . . . . .
C8 C 0.06091(15) 0.40851(15) 0.65913(10) 0.0256(5) Uani 1 1 d . . . . .
C9 C -0.00848(17) 0.37647(19) 0.62643(12) 0.0376(7) Uani 1 1 d . . . . .
H9a H -0.0579 0.3759 0.6436 0.056 Uiso 1 1 calc GR . . . .
H9b H 0.0049 0.3263 0.6170 0.056 Uiso 1 1 calc GR . . . .
H9c H -0.0155 0.4073 0.5984 0.056 Uiso 1 1 calc GR . . . .
C10 C 0.03491(17) 0.48240(18) 0.67972(11) 0.0358(6) Uani 1 1 d . . . . .
H10a H 0.0789 0.5034 0.6989 0.054 Uiso 1 1 calc GR . . . .
H10b H -0.0110 0.4747 0.6993 0.054 Uiso 1 1 calc GR . . . .
H10c H 0.0202 0.5163 0.6541 0.054 Uiso 1 1 calc GR . . . .
C11 C 0.08028(18) 0.3523(2) 0.69881(11) 0.0388(7) Uani 1 1 d . . . . .
H11a H 0.1175 0.3744 0.7221 0.058 Uiso 1 1 calc GR . . . .
H11b H 0.1044 0.3084 0.6854 0.058 Uiso 1 1 calc GR . . . .
H11c H 0.0312 0.3386 0.7140 0.058 Uiso 1 1 calc GR . . . .
C12 C 0.36405(15) 0.46558(15) 0.71445(9) 0.0235(5) Uani 1 1 d . . . . .
H12a H 0.3965 0.5094 0.7076 0.031 Uiso 1 1 calc R . . . .
H12b H 0.4003 0.4276 0.7280 0.031 Uiso 1 1 calc R . . . .
C13 C 0.30355(15) 0.48644(17) 0.75151(9) 0.0278(6) Uani 1 1 d . . . . .
C14 C 0.29381(19) 0.4387(2) 0.79092(10) 0.0380(7) Uani 1 1 d . . . . .
H14 H 0.3239 0.3946 0.7933 0.051 Uiso 1 1 calc R . . . .
C15 C 0.2407(2) 0.4558(2) 0.82604(11) 0.0480(9) Uani 1 1 d . . . . .
H15 H 0.2364 0.4245 0.8525 0.064 Uiso 1 1 calc R . . . .
C16 C 0.1939(2) 0.5195(3) 0.82183(12) 0.0583(12) Uani 1 1 d . . . . .
H16 H 0.1567 0.5304 0.8451 0.078 Uiso 1 1 calc R . . . .
C17 C 0.20168(18) 0.5679(2) 0.78287(12) 0.0467(9) Uani 1 1 d . . . . .
H17 H 0.1697 0.6108 0.7804 0.062 Uiso 1 1 calc R . . . .
C18 C 0.25730(16) 0.55225(17) 0.74738(10) 0.0301(6) Uani 1 1 d . . . . .
C19 C 0.30942(16) 0.67220(15) 0.71192(10) 0.0297(6) Uani 1 1 d . . . . .
C20 C 0.2665(2) 0.7244(2) 0.74639(14) 0.0505(10) Uani 1 1 d . . . . .
H20a H 0.2734 0.7056 0.7785 0.076 Uiso 1 1 calc GR . . . .
H20b H 0.2097 0.7265 0.7376 0.076 Uiso 1 1 calc GR . . . .
H20c H 0.2895 0.7737 0.7447 0.076 Uiso 1 1 calc GR . . . .
C21 C 0.3118(2) 0.70899(17) 0.66318(12) 0.0401(7) Uani 1 1 d . . . . .
H21a H 0.3447 0.7534 0.6654 0.060 Uiso 1 1 calc GR . . . .
H21b H 0.2577 0.7222 0.6524 0.060 Uiso 1 1 calc GR . . . .
H21c H 0.3345 0.6747 0.6408 0.060 Uiso 1 1 calc GR . . . .
C22 C 0.39555(16) 0.65573(17) 0.73067(11) 0.0333(6) Uani 1 1 d . . . . .
H22a H 0.4235 0.7021 0.7372 0.050 Uiso 1 1 calc GR . . . .
H22b H 0.4238 0.6279 0.7070 0.050 Uiso 1 1 calc GR . . . .
H22c H 0.3937 0.6268 0.7597 0.050 Uiso 1 1 calc GR . . . .
C23 C 0.39467(14) 0.41738(14) 0.63712(9) 0.0217(5) Uani 1 1 d . . . . .
H23a H 0.3725 0.3933 0.6083 0.029 Uiso 1 1 calc R . . . .
H23b H 0.4306 0.3819 0.6536 0.029 Uiso 1 1 calc R . . . .
C24 C 0.44324(14) 0.48582(14) 0.62308(9) 0.0208(5) Uani 1 1 d . . . . .
C25 C 0.51948(15) 0.49974(16) 0.64569(10) 0.0267(5) Uani 1 1 d . . . . .
H25 H 0.5409 0.4649 0.6675 0.035 Uiso 1 1 calc R . . . .
C26 C 0.56352(15) 0.56408(17) 0.63626(9) 0.0276(5) Uani 1 1 d . . . . .
H26 H 0.6146 0.5716 0.6508 0.037 Uiso 1 1 calc R . . . .
C27 C 0.53025(17) 0.61685(17) 0.60483(10) 0.0308(6) Uani 1 1 d . . . . .
H27 H 0.5581 0.6612 0.5993 0.041 Uiso 1 1 calc R . . . .
C28 C 0.45554(17) 0.60394(15) 0.58141(9) 0.0270(5) Uani 1 1 d . . . . .
H28 H 0.4340 0.6396 0.5602 0.036 Uiso 1 1 calc R . . . .
C29 C 0.41264(15) 0.53778(14) 0.58946(9) 0.0208(5) Uani 1 1 d . . . . .
C30 C 0.33521(15) 0.49221(14) 0.51582(8) 0.0220(5) Uani 1 1 d . . . . .
C31 C 0.38088(19) 0.54389(17) 0.48232(10) 0.0330(6) Uani 1 1 d . . . . .
H31a H 0.4373 0.5451 0.4921 0.049 Uiso 1 1 calc GR . . . .
H31b H 0.3588 0.5936 0.4838 0.049 Uiso 1 1 calc GR . . . .
H31c H 0.3752 0.5254 0.4500 0.049 Uiso 1 1 calc GR . . . .
C32 C 0.24793(18) 0.48372(19) 0.49733(10) 0.0349(6) Uani 1 1 d . . . . .
H32a H 0.2469 0.4595 0.4666 0.052 Uiso 1 1 calc GR . . . .
H32b H 0.2233 0.5324 0.4942 0.052 Uiso 1 1 calc GR . . . .
H32c H 0.2184 0.4540 0.5195 0.052 Uiso 1 1 calc GR . . . .
C33 C 0.37536(18) 0.41543(16) 0.51768(10) 0.0311(6) Uani 1 1 d . . . . .
H33a H 0.4281 0.4195 0.5333 0.047 Uiso 1 1 calc GR . . . .
H33b H 0.3807 0.3969 0.4856 0.047 Uiso 1 1 calc GR . . . .
H33c H 0.3426 0.3814 0.5353 0.047 Uiso 1 1 calc GR . . . .
C34 C -0.0412(4) 0.6375(5) 0.5622(3) 0.068(2) Uani 0.668(8) 1 d D U P A 1
H34a H -0.0536 0.6347 0.5959 0.090 Uiso 0.668(8) 1 calc R . P A 1
H34b H -0.0818 0.6689 0.5461 0.090 Uiso 0.668(8) 1 calc R . P A 1
C35 C -0.0436(8) 0.5612(7) 0.5409(4) 0.088(4) Uani 0.668(8) 1 d D U P A 1
H35a H -0.0338 0.5645 0.5073 0.132 Uiso 0.668(8) 1 calc GR . P A 1
H35b H -0.0960 0.5393 0.5452 0.132 Uiso 0.668(8) 1 calc GR . P A 1
H35c H -0.0026 0.5306 0.5565 0.132 Uiso 0.668(8) 1 calc GR . P A 1
C36 C 0.0473(8) 0.7738(6) 0.5748(5) 0.087(4) Uani 0.668(8) 1 d D U P A 1
H36a H 0.0407 0.8053 0.5465 0.116 Uiso 0.668(8) 1 calc R . P A 1
H36b H -0.0034 0.7754 0.5914 0.116 Uiso 0.668(8) 1 calc R . P A 1
C37 C 0.1105(6) 0.8060(5) 0.6060(3) 0.054(2) Uani 0.668(8) 1 d D U P A 1
H37a H 0.1180 0.7754 0.6341 0.081 Uiso 0.668(8) 1 calc GR . P A 1
H37b H 0.0951 0.8557 0.6151 0.081 Uiso 0.668(8) 1 calc GR . P A 1
H37c H 0.1603 0.8081 0.5893 0.081 Uiso 0.668(8) 1 calc GR . P A 1
C38 C 0.0811(3) 0.6725(4) 0.4949(2) 0.0524(16) Uani 0.668(8) 1 d D U P A 1
H38a H 0.0812 0.6199 0.4860 0.070 Uiso 0.668(8) 1 calc R . P A 1
H38b H 0.0380 0.6973 0.4764 0.070 Uiso 0.668(8) 1 calc R . P A 1
C39 C 0.1623(5) 0.7077(4) 0.4839(4) 0.093(4) Uani 0.668(8) 1 d D U P A 1
H39a H 0.1572 0.7613 0.4839 0.139 Uiso 0.668(8) 1 calc GR . P A 1
H39b H 0.1786 0.6912 0.4529 0.139 Uiso 0.668(8) 1 calc GR . P A 1
H39c H 0.2025 0.6928 0.5079 0.139 Uiso 0.668(8) 1 calc GR . P A 1
C34' C -0.0216(9) 0.6359(9) 0.5318(6) 0.075(4) Uani 0.332(8) 1 d D U P A 2
H34a' H -0.0645 0.6728 0.5274 0.099 Uiso 0.332(8) 1 calc R . P A 2
H34b' H -0.0090 0.6170 0.5003 0.099 Uiso 0.332(8) 1 calc R . P A 2
C35' C -0.0535(13) 0.5723(13) 0.5605(8) 0.086(7) Uani 0.332(8) 1 d D U P A 2
H35a' H -0.0993 0.5502 0.5436 0.129 Uiso 0.332(8) 1 calc GR . P A 2
H35b' H -0.0700 0.5906 0.5910 0.129 Uiso 0.332(8) 1 calc GR . P A 2
H35c' H -0.0118 0.5352 0.5654 0.129 Uiso 0.332(8) 1 calc GR . P A 2
C36' C 0.0353(10) 0.7690(8) 0.5832(8) 0.048(4) Uani 0.332(8) 1 d D U P A 2
H36a' H 0.0302 0.8068 0.5583 0.064 Uiso 0.332(8) 1 calc R . P A 2
H36b' H -0.0176 0.7630 0.5968 0.064 Uiso 0.332(8) 1 calc R . P A 2
C37' C 0.0927(14) 0.7968(12) 0.6212(7) 0.079(6) Uani 0.332(8) 1 d D U P A 2
H37a' H 0.0666 0.8346 0.6397 0.119 Uiso 0.332(8) 1 calc GR . P A 2
H37b' H 0.1395 0.8179 0.6068 0.119 Uiso 0.332(8) 1 calc GR . P A 2
H37c' H 0.1091 0.7560 0.6418 0.119 Uiso 0.332(8) 1 calc GR . P A 2
C38' C 0.1106(9) 0.7284(7) 0.5012(5) 0.069(4) Uani 0.332(8) 1 d D U P A 2
H38a' H 0.0672 0.7475 0.4802 0.092 Uiso 0.332(8) 1 calc R . P A 2
H38b' H 0.1430 0.7708 0.5123 0.092 Uiso 0.332(8) 1 calc R . P A 2
C39' C 0.1623(9) 0.6774(9) 0.4734(5) 0.059(4) Uani 0.332(8) 1 d D U P A 2
H39a' H 0.2073 0.6606 0.4935 0.088 Uiso 0.332(8) 1 calc GR . P A 2
H39b' H 0.1822 0.7038 0.4463 0.088 Uiso 0.332(8) 1 calc GR . P A 2
H39c' H 0.1308 0.6350 0.4626 0.088 Uiso 0.332(8) 1 calc GR . P A 2

loop_
_atom_site_aniso_label
_atom_site_aniso_U_11
_atom_site_aniso_U_22
_atom_site_aniso_U_33
_atom_site_aniso_U_23
_atom_site_aniso_U_13
_atom_site_aniso_U_12
Nd1 0.01391(6) 0.01283(6) 0.01913(7) -0.00247(4) -0.00268(4) 0.00112(4)
P1 0.0654(6) 0.0394(5) 0.0432(5) -0.0009(4) -0.0253(4) 0.0174(4)
O1 0.0260(9) 0.0229(9) 0.0217(8) 0.0058(7) -0.0071(7) -0.0034(7)
O2 0.0171(9) 0.0425(12) 0.0461(12) -0.0239(10) -0.0100(8) 0.0098(8)
O3 0.0274(9) 0.0178(8) 0.0283(9) 0.0047(7) -0.0025(7) 0.0020(7)
O4 0.0364(11) 0.0220(10) 0.0652(15) 0.0032(10) -0.0211(10) 0.0088(9)
N1 0.0213(10) 0.0221(10) 0.0191(9) 0.0045(8) -0.0016(8) -0.0018(8)
N2 0.0165(10) 0.0318(12) 0.0328(12) -0.0148(10) -0.0048(8) 0.0034(9)
N3 0.0211(10) 0.0176(9) 0.0201(10) -0.0004(8) 0.0003(8) -0.0009(8)
N4 0.0152(9) 0.0164(9) 0.0156(9) 0.0008(7) 0.0006(7) -0.0011(7)
C1 0.0206(11) 0.0202(11) 0.0252(12) 0.0093(9) 0.0008(9) 0.0020(9)
C2 0.0274(12) 0.0178(11) 0.0260(12) 0.0029(9) 0.0047(10) -0.0051(10)
C3 0.0331(14) 0.0179(12) 0.0424(16) 0.0001(11) 0.0029(12) 0.0004(11)
C4 0.0410(16) 0.0172(12) 0.0447(16) -0.0078(11) 0.0127(13) -0.0057(11)
C5 0.0435(16) 0.0266(14) 0.0323(14) -0.0102(11) 0.0010(12) -0.0110(12)
C6 0.0319(14) 0.0253(13) 0.0282(13) -0.0014(10) -0.0006(11) -0.0107(11)
C7 0.0282(12) 0.0181(11) 0.0215(11) 0.0021(9) 0.0040(9) -0.0061(10)
C8 0.0162(11) 0.0314(14) 0.0293(13) 0.0074(11) 0.0013(9) -0.0028(10)
C9 0.0240(13) 0.0435(17) 0.0450(17) 0.0043(14) -0.0033(12) -0.0118(12)
C10 0.0231(13) 0.0453(17) 0.0391(16) -0.0024(13) 0.0038(11) 0.0017(12)
C11 0.0275(14) 0.0525(19) 0.0368(16) 0.0201(14) 0.0082(12) 0.0005(13)
C12 0.0201(11) 0.0282(13) 0.0218(12) -0.0002(10) -0.0055(9) 0.0010(10)
C13 0.0201(12) 0.0427(16) 0.0205(12) -0.0055(11) -0.0007(9) -0.0065(11)
C14 0.0333(15) 0.060(2) 0.0203(13) 0.0026(13) -0.0018(11) -0.0132(14)
C15 0.0359(17) 0.085(3) 0.0238(14) -0.0035(16) 0.0041(12) -0.0261(18)
C16 0.0300(16) 0.117(4) 0.0286(16) -0.023(2) 0.0147(13) -0.025(2)
C17 0.0217(14) 0.078(3) 0.0406(17) -0.0305(17) 0.0049(12) -0.0064(15)
C18 0.0173(11) 0.0466(17) 0.0263(13) -0.0157(12) -0.0005(10) -0.0067(11)
C19 0.0232(12) 0.0265(13) 0.0388(15) -0.0187(11) -0.0064(11) 0.0035(10)
C20 0.0325(16) 0.049(2) 0.070(2) -0.0424(18) -0.0006(16) 0.0015(14)
C21 0.0416(17) 0.0239(14) 0.0536(19) -0.0090(13) -0.0143(14) 0.0019(12)
C22 0.0234(13) 0.0349(15) 0.0412(16) -0.0101(12) -0.0057(11) -0.0032(11)
C23 0.0198(11) 0.0204(11) 0.0252(12) 0.0040(9) 0.0031(9) 0.0080(9)
C24 0.0175(11) 0.0240(12) 0.0212(11) -0.0031(9) 0.0033(9) 0.0013(9)
C25 0.0180(11) 0.0354(14) 0.0268(13) -0.0005(11) 0.0026(9) 0.0025(10)
C26 0.0164(11) 0.0416(15) 0.0250(12) -0.0078(11) 0.0028(9) -0.0055(10)
C27 0.0275(13) 0.0338(14) 0.0315(14) -0.0051(11) 0.0074(11) -0.0138(11)
C28 0.0297(13) 0.0255(13) 0.0259(13) 0.0010(10) 0.0021(10) -0.0064(10)
C29 0.0191(11) 0.0220(12) 0.0213(11) -0.0026(9) 0.0031(9) -0.0018(9)
C30 0.0248(12) 0.0255(12) 0.0158(11) -0.0019(9) 0.0027(9) -0.0062(10)
C31 0.0385(15) 0.0379(16) 0.0229(13) 0.0018(11) 0.0060(11) -0.0090(12)
C32 0.0318(14) 0.0505(18) 0.0223(13) -0.0058(12) -0.0009(11) -0.0102(13)
C33 0.0400(15) 0.0279(14) 0.0259(13) -0.0090(11) 0.0065(11) -0.0042(12)
C34 0.040(3) 0.114(6) 0.049(4) 0.030(4) -0.006(3) 0.029(4)
C35 0.044(6) 0.127(8) 0.091(8) 0.050(6) -0.027(6) -0.004(5)
C36 0.081(7) 0.073(6) 0.109(7) 0.049(5) 0.010(5) 0.042(5)
C37 0.071(5) 0.031(3) 0.059(4) -0.006(3) 0.003(4) 0.007(3)
C38 0.044(3) 0.055(4) 0.057(3) 0.001(3) -0.010(2) -0.001(3)
C39 0.040(4) 0.034(4) 0.208(10) -0.008(5) 0.043(5) 0.003(3)
C34' 0.064(8) 0.093(9) 0.065(8) 0.022(8) -0.023(7) 0.002(7)
C35' 0.019(5) 0.115(14) 0.124(16) 0.103(11) -0.004(10) -0.005(8)
C36' 0.022(5) 0.022(5) 0.100(10) -0.030(7) -0.002(6) 0.008(4)
C37' 0.082(12) 0.039(8) 0.118(15) -0.032(10) 0.028(11) -0.006(7)
C38' 0.078(9) 0.052(7) 0.076(8) 0.020(6) -0.014(7) 0.008(7)
C39' 0.056(8) 0.052(9) 0.068(8) 0.027(7) -0.001(6) 0.022(7)

loop_
_atom_type_symbol
_atom_type_description
_atom_type_scat_dispersion_real
_atom_type_scat_dispersion_imag
_atom_type_scat_source
C C 0.0033 0.0016 'International Tables Vol C Tables 4.2.6.8 and 6.1.1.4'
H H 0.0000 0.0000 'International Tables Vol C Tables 4.2.6.8 and 6.1.1.4'
N N 0.0061 0.0033 'International Tables Vol C Tables 4.2.6.8 and 6.1.1.4'
O O 0.0106 0.0060 'International Tables Vol C Tables 4.2.6.8 and 6.1.1.4'
P P 0.1023 0.0942 'International Tables Vol C Tables 4.2.6.8 and 6.1.1.4'
Nd Nd -0.1943 3.0179 'International Tables Vol C Tables 4.2.6.8 and 6.1.1.4'

loop_
_geom_angle_atom_site_label_1
_geom_angle_atom_site_label_2
_geom_angle_atom_site_label_3
_geom_angle
O1 Nd1 O4 78.96(7)
O1 Nd1 N1 33.83(6)
O1 Nd1 N2 138.25(7)
O1 Nd1 N3 103.47(7)
O1 Nd1 N4 102.02(6)
O2 Nd1 O1 115.29(7)
O2 Nd1 O4 78.20(8)
O2 Nd1 N1 104.10(8)
O2 Nd1 N2 33.78(6)
O2 Nd1 N3 141.24(7)
O2 Nd1 N4 99.71(6)
O3 Nd1 O1 111.27(6)
O3 Nd1 O2 122.12(8)
O3 Nd1 O4 78.94(8)
O3 Nd1 N1 133.47(7)
O3 Nd1 N2 110.39(7)
O3 Nd1 N3 33.81(6)
O3 Nd1 N4 102.32(6)
O4 Nd1 N1 107.85(7)
O4 Nd1 N2 106.74(7)
O4 Nd1 N3 109.80(8)
O4 Nd1 N4 177.90(7)
N1 Nd1 N2 111.12(7)
N1 Nd1 N3 108.72(7)
N1 Nd1 N4 72.53(6)
N2 Nd1 N4 71.28(6)
N3 Nd1 N2 112.49(7)
N3 Nd1 N4 71.84(6)
O4 P1 C34 108.5(2)
O4 P1 C36 113.6(4)
O4 P1 C38 113.9(2)
O4 P1 C34' 120.0(5)
O4 P1 C36' 111.1(6)
O4 P1 C38' 114.5(4)
C36 P1 C34 101.7(5)
C38 P1 C34 103.9(3)
C38 P1 C36 113.9(5)
C34' P1 C36' 110.2(8)
C34' P1 C38' 103.9(7)
C36' P1 C38' 93.9(9)
N1 O1 Nd1 84.49(11)
N2 O2 Nd1 84.85(12)
N3 O3 Nd1 84.90(11)
P1 O4 Nd1 165.28(15)
O1 N1 Nd1 61.67(10)
O1 N1 C7 107.86(18)
O1 N1 C8 108.43(18)
C7 N1 Nd1 115.75(14)
C7 N1 C8 115.2(2)
C8 N1 Nd1 128.49(16)
O2 N2 Nd1 61.37(11)
O2 N2 C18 107.1(2)
O2 N2 C19 108.5(2)
C18 N2 Nd1 119.73(16)
C18 N2 C19 116.2(2)
C19 N2 Nd1 123.58(17)
O3 N3 Nd1 61.29(10)
O3 N3 C29 107.68(18)
O3 N3 C30 108.26(18)
C29 N3 Nd1 112.93(14)
C29 N3 C30 115.25(19)
C30 N3 Nd1 131.41(15)
C1 N4 Nd1 110.51(13)
C12 N4 Nd1 112.02(14)
C12 N4 C1 107.19(18)
C12 N4 C23 107.52(18)
C23 N4 Nd1 111.45(13)
C23 N4 C1 107.95(18)
N4 C1 C2 113.65(19)
C3 C2 C1 119.8(2)
C7 C2 C1 122.5(2)
C7 C2 C3 117.7(2)
C4 C3 C2 121.2(3)
C5 C4 C3 120.4(3)
C4 C5 C6 119.3(3)
C5 C6 C7 121.0(3)
C2 C7 N1 119.0(2)
C6 C7 N1 120.7(2)
C6 C7 C2 120.2(2)
N1 C8 C9 111.3(2)
N1 C8 C11 109.6(2)
C10 C8 N1 107.3(2)
C10 C8 C9 109.5(2)
C10 C8 C11 110.7(3)
C11 C8 C9 108.5(2)
N4 C12 C13 114.6(2)
C14 C13 C12 119.0(3)
C18 C13 C12 121.4(2)
C18 C13 C14 119.6(3)
C15 C14 C13 121.2(3)
C14 C15 C16 119.6(3)
C15 C16 C17 120.5(3)
C16 C17 C18 120.5(4)
C13 C18 N2 119.3(2)
C13 C18 C17 118.5(3)
C17 C18 N2 122.1(3)
N2 C19 C20 111.3(2)
C21 C19 N2 107.0(2)
C21 C19 C20 109.3(3)
C21 C19 C22 109.7(3)
C22 C19 N2 109.1(2)
C22 C19 C20 110.4(2)
N4 C23 C24 112.25(19)
C25 C24 C23 119.8(2)
C29 C24 C23 121.6(2)
C29 C24 C25 118.5(2)
C26 C25 C24 121.7(3)
C27 C26 C25 118.9(2)
C26 C27 C28 120.5(3)
C27 C28 C29 120.6(3)
C24 C29 N3 119.1(2)
C28 C29 N3 121.0(2)
C28 C29 C24 119.6(2)
N3 C30 C31 111.3(2)
N3 C30 C33 109.5(2)
C32 C30 N3 107.5(2)
C32 C30 C31 109.5(2)
C32 C30 C33 109.1(2)
C33 C30 C31 109.8(2)
C35 C34 P1 110.1(6)
C37 C36 P1 115.9(7)
C39 C38 P1 110.0(6)
C35' C34' P1 116.1(11)
C37' C36' P1 115.0(12)
C39' C38' P1 113.5(9)

loop_
_geom_bond_atom_site_label_1
_geom_bond_atom_site_label_2
_geom_bond_distance
Nd1 O1 2.2774(17)
Nd1 O2 2.2765(19)
Nd1 O3 2.2726(18)
Nd1 O4 2.4171(19)
Nd1 N1 2.575(2)
Nd1 N2 2.583(2)
Nd1 N3 2.581(2)
Nd1 N4 2.9588(19)
P1 O4 1.488(2)
P1 C34 1.907(7)
P1 C36 1.764(10)
P1 C38 1.741(6)
P1 C34' 1.730(12)
P1 C36' 1.816(12)
P1 C38' 1.932(12)
O1 N1 1.441(3)
O2 N2 1.442(3)
O3 N3 1.442(3)
N1 C7 1.447(3)
N1 C8 1.517(3)
N2 C18 1.445(4)
N2 C19 1.524(3)
N3 C29 1.455(3)
N3 C30 1.519(3)
N4 C1 1.488(3)
N4 C12 1.483(3)
N4 C23 1.484(3)
C1 C2 1.516(4)
C2 C3 1.407(4)
C2 C7 1.399(4)
C3 C4 1.382(4)
C4 C5 1.380(4)
C5 C6 1.381(4)
C6 C7 1.393(4)
C8 C9 1.545(4)
C8 C10 1.506(4)
C8 C11 1.517(4)
C12 C13 1.510(4)
C13 C14 1.405(4)
C13 C18 1.401(4)
C14 C15 1.373(5)
C15 C16 1.375(6)
C16 C17 1.397(6)
C17 C18 1.403(4)
C19 C20 1.530(4)
C19 C21 1.511(5)
C19 C22 1.523(4)
C23 C24 1.519(3)
C24 C25 1.407(3)
C24 C29 1.398(3)
C25 C26 1.388(4)
C26 C27 1.385(4)
C27 C28 1.391(4)
C28 C29 1.398(3)
C30 C31 1.531(4)
C30 C32 1.517(4)
C30 C33 1.520(4)
C34 C35 1.484(12)
C36 C37 1.450(11)
C38 C39 1.521(9)
C34' C35' 1.495(15)
C36' C37' 1.478(16)
C38' C39' 1.484(14)

loop_
_platon_squeeze_void_nr
_platon_squeeze_void_average_x
_platon_squeeze_void_average_y
_platon_squeeze_void_average_z
_platon_squeeze_void_volume
_platon_squeeze_void_count_electrons
_platon_squeeze_void_content
1 0.000 0.288 0.250 102 42 ' '
2 0.000 0.712 0.750 102 42 ' '
3 0.500 0.788 0.250 102 42 ' '
4 0.500 0.212 0.750 102 42 ' '
